data_4083204
loop_
_publ_author_name
'Wahlicht, Sven'
'Brendler, Erica'
'Heine, Thomas'
'Zhechkov, Lyuben'
'Wagler, J\"org'

_publ_section_title
;
 7-Azaindol-1-yl(organo)silanes and Their PdCl2Complexes: Pd-Capped
 Tetrahedral Silicon Coordination Spheres and Paddlewheels with a Pd--Si
 Axis
;
_journal_issue 10
_journal_name_full Organometallics
_journal_page_first 2479
_journal_paper_doi 10.1021/om401220m
_journal_volume 33
_journal_year 2014
_chemical_formula_moiety 'C16 H16 Cl2 N4 Pd Si'
_chemical_formula_sum 'C16 H16 Cl2 N4 Pd Si'
_chemical_formula_weight 469.72
_chemical_name_systematic
;
 ?
;
_space_group_IT_number 14
_symmetry_cell_setting monoclinic
_symmetry_space_group_name_Hall '-P 2yn'
_symmetry_space_group_name_H-M 'P 1 21/n 1'
_atom_sites_solution_hydrogens geom
_atom_sites_solution_primary direct
_atom_sites_solution_secondary difmap
_audit_creation_method SHELXL-97
_cell_angle_alpha 90.00
_cell_angle_beta 99.524(4)
_cell_angle_gamma 90.00
_cell_formula_units_Z 4
_cell_length_a 9.4054(5)
_cell_length_b 16.8216(7)
_cell_length_c 11.4133(6)
_cell_measurement_reflns_used 31499
_cell_measurement_temperature 150(2)
_cell_measurement_theta_max 32.29
_cell_measurement_theta_min 2.50
_cell_volume 1780.85(15)
_computing_structure_refinement 'SHELXL-97 (Sheldrick, 1997)'
_diffrn_ambient_temperature 150(2)
_diffrn_measured_fraction_theta_full 1.000
_diffrn_measured_fraction_theta_max 1.000
_diffrn_measurement_device_type 'Stoe IPDS-2T'
_diffrn_measurement_method 'omega scans'
_diffrn_radiation_monochromator graphite
_diffrn_radiation_source 'fine-focus sealed tube'
_diffrn_radiation_type MoK\a
_diffrn_radiation_wavelength 0.71073
_diffrn_reflns_av_R_equivalents 0.0344
_diffrn_reflns_av_sigmaI/netI 0.0181
_diffrn_reflns_limit_h_max 14
_diffrn_reflns_limit_h_min -14
_diffrn_reflns_limit_k_max 25
_diffrn_reflns_limit_k_min -25
_diffrn_reflns_limit_l_max 17
_diffrn_reflns_limit_l_min -16
_diffrn_reflns_number 35820
_diffrn_reflns_theta_full 32.00
_diffrn_reflns_theta_max 32.00
_diffrn_reflns_theta_min 2.51
_exptl_absorpt_coefficient_mu 1.415
_exptl_absorpt_correction_T_max 0.9421
_exptl_absorpt_correction_T_min 0.7426
_exptl_absorpt_correction_type integration
_exptl_absorpt_process_details XShape
_exptl_crystal_colour yellow
_exptl_crystal_density_diffrn 1.752
_exptl_crystal_density_method 'not measured'
_exptl_crystal_description spearhead
_exptl_crystal_F_000 936
_exptl_crystal_size_max 0.40
_exptl_crystal_size_mid 0.20
_exptl_crystal_size_min 0.08
_refine_diff_density_max 0.677
_refine_diff_density_min -0.610
_refine_diff_density_rms 0.093
_refine_ls_extinction_method none
_refine_ls_goodness_of_fit_ref 1.068
_refine_ls_hydrogen_treatment constr
_refine_ls_matrix_type full
_refine_ls_number_parameters 219
_refine_ls_number_reflns 6173
_refine_ls_number_restraints 0
_refine_ls_restrained_S_all 1.068
_refine_ls_R_factor_all 0.0334
_refine_ls_R_factor_gt 0.0242
_refine_ls_shift/su_max 0.002
_refine_ls_shift/su_mean 0.000
_refine_ls_structure_factor_coef Fsqd
_refine_ls_weighting_details 'calc w=1/[\s^2^(Fo^2^)+(0.0203P)^2^+1.9525P] where P=(Fo^2^+2Fc^2^)/3'
_refine_ls_weighting_scheme calc
_refine_ls_wR_factor_gt 0.0527
_refine_ls_wR_factor_ref 0.0561
_reflns_number_gt 5311
_reflns_number_total 6173
_reflns_threshold_expression >2sigma(I)
_cod_data_source_file om401220m_si_002.cif
_cod_data_source_block Me2SiL2PdCl2
_cod_depositor_comments 'Adding full bibliography for 4083204--4083216.cif.'
_cod_original_sg_symbol_Hall -P2yn
_cod_original_sg_symbol_H-M P21/n
_cod_database_code 4083204

loop_
_symmetry_equiv_pos_as_xyz
'x, y, z'
'-x+1/2, y+1/2, -z+1/2'
'-x, -y, -z'
'x-1/2, -y-1/2, z-1/2'

loop_
_atom_site_label
_atom_site_type_symbol
_atom_site_fract_x
_atom_site_fract_y
_atom_site_fract_z
_atom_site_U_iso_or_equiv
_atom_site_adp_type
_atom_site_occupancy
_atom_site_symmetry_multiplicity
_atom_site_calc_flag
_atom_site_refinement_flags
Pd1 Pd 0.917594(12) 0.090476(7) 0.124142(10) 0.01363(3) Uani 1 1 d .
Cl1 Cl 0.79134(4) 0.16030(3) -0.03324(4) 0.02062(8) Uani 1 1 d .
Cl2 Cl 1.13043(4) 0.10369(3) 0.05160(4) 0.02176(8) Uani 1 1 d .
Si1 Si 0.92400(5) 0.21614(3) 0.35185(4) 0.01758(9) Uani 1 1 d .
N1 N 0.73972(15) 0.18372(9) 0.31858(14) 0.0187(3) Uani 1 1 d .
N2 N 0.73101(14) 0.07030(8) 0.18457(12) 0.0156(2) Uani 1 1 d .
N3 N 1.03686(15) 0.13516(9) 0.41241(13) 0.0185(3) Uani 1 1 d .
N4 N 1.02784(14) 0.03008(8) 0.26256(12) 0.0160(2) Uani 1 1 d .
C1 C 0.63257(19) 0.21775(11) 0.37716(18) 0.0245(3) Uani 1 1 d .
H1 H 0.6466 0.2641 0.4252 0.029 Uiso 1 1 calc R
C2 C 0.50693(19) 0.17562(12) 0.35599(18) 0.0244(3) Uani 1 1 d .
H2 H 0.4205 0.1873 0.3854 0.029 Uiso 1 1 calc R
C3 C 0.53034(17) 0.11047(10) 0.28097(16) 0.0183(3) Uani 1 1 d .
C4 C 0.44777(17) 0.04669(11) 0.23039(16) 0.0202(3) Uani 1 1 d .
H4 H 0.3520 0.0389 0.2445 0.024 Uiso 1 1 calc R
C5 C 0.50984(18) -0.00518(11) 0.15866(16) 0.0209(3) Uani 1 1 d .
H5 H 0.4575 -0.0502 0.1249 0.025 Uiso 1 1 calc R
C6 C 0.64885(18) 0.00885(10) 0.13612(15) 0.0191(3) Uani 1 1 d .
H6 H 0.6876 -0.0263 0.0844 0.023 Uiso 1 1 calc R
C7 C 0.67370(16) 0.11868(10) 0.25766(14) 0.0156(3) Uani 1 1 d .
C8 C 1.1160(2) 0.14015(12) 0.52910(17) 0.0252(4) Uani 1 1 d .
H8 H 1.1126 0.1844 0.5802 0.030 Uiso 1 1 calc R
C9 C 1.1970(2) 0.07458(12) 0.55930(17) 0.0260(4) Uani 1 1 d .
H9 H 1.2588 0.0653 0.6327 0.031 Uiso 1 1 calc R
C10 C 1.17185(18) 0.02178(11) 0.45959(15) 0.0203(3) Uani 1 1 d .
C11 C 1.22133(19) -0.05364(12) 0.43475(17) 0.0243(3) Uani 1 1 d .
H11 H 1.2883 -0.0815 0.4916 0.029 Uiso 1 1 calc R
C12 C 1.1697(2) -0.08652(11) 0.32459(17) 0.0235(3) Uani 1 1 d .
H12 H 1.1991 -0.1384 0.3059 0.028 Uiso 1 1 calc R
C13 C 1.07464(18) -0.04364(11) 0.24098(16) 0.0198(3) Uani 1 1 d .
H13 H 1.0414 -0.0672 0.1658 0.024 Uiso 1 1 calc R
C14 C 1.07336(16) 0.06167(10) 0.37064(15) 0.0165(3) Uani 1 1 d .
C15 C 0.9906(2) 0.26628(11) 0.22676(18) 0.0244(3) Uani 1 1 d .
H15A H 1.0605 0.2319 0.1966 0.037 Uiso 1 1 calc R
H15B H 1.0371 0.3165 0.2545 0.037 Uiso 1 1 calc R
H15C H 0.9094 0.2769 0.1631 0.037 Uiso 1 1 calc R
C16 C 0.9254(2) 0.28753(11) 0.47589(19) 0.0262(4) Uani 1 1 d .
H16A H 0.8912 0.2609 0.5424 0.039 Uiso 1 1 calc R
H16B H 0.8619 0.3324 0.4490 0.039 Uiso 1 1 calc R
H16C H 1.0238 0.3070 0.5018 0.039 Uiso 1 1 calc R

loop_
_atom_site_aniso_label
_atom_site_aniso_U_11
_atom_site_aniso_U_22
_atom_site_aniso_U_33
_atom_site_aniso_U_23
_atom_site_aniso_U_13
_atom_site_aniso_U_12
Pd1 0.01124(5) 0.01616(5) 0.01374(5) 0.00149(4) 0.00279(3) 0.00086(4)
Cl1 0.01769(16) 0.02436(18) 0.01949(17) 0.00511(15) 0.00209(13) 0.00473(14)
Cl2 0.01452(15) 0.0280(2) 0.02408(19) 0.00727(16) 0.00710(13) 0.00208(14)
Si1 0.01458(18) 0.01607(19) 0.0223(2) -0.00188(17) 0.00355(16) -0.00160(15)
N1 0.0144(6) 0.0176(6) 0.0246(7) -0.0044(5) 0.0049(5) -0.0006(5)
N2 0.0134(5) 0.0170(6) 0.0164(6) 0.0005(5) 0.0025(4) -0.0003(4)
N3 0.0168(6) 0.0211(6) 0.0171(6) -0.0006(5) 0.0017(5) -0.0001(5)
N4 0.0144(6) 0.0179(6) 0.0160(6) 0.0024(5) 0.0034(4) 0.0010(5)
C1 0.0199(7) 0.0228(8) 0.0319(9) -0.0078(7) 0.0075(7) 0.0019(6)
C2 0.0160(7) 0.0285(9) 0.0298(9) -0.0055(7) 0.0071(6) 0.0039(6)
C3 0.0128(6) 0.0211(7) 0.0210(7) 0.0006(6) 0.0033(5) 0.0008(5)
C4 0.0132(6) 0.0255(8) 0.0216(8) 0.0016(6) 0.0022(5) -0.0032(6)
C5 0.0192(7) 0.0219(8) 0.0211(8) -0.0002(6) 0.0016(6) -0.0045(6)
C6 0.0192(7) 0.0202(7) 0.0176(7) -0.0018(6) 0.0026(6) -0.0025(6)
C7 0.0132(6) 0.0157(6) 0.0177(7) 0.0002(6) 0.0022(5) -0.0007(5)
C8 0.0250(8) 0.0297(9) 0.0191(8) -0.0024(7) -0.0014(6) -0.0027(7)
C9 0.0247(8) 0.0325(9) 0.0187(8) 0.0009(7) -0.0028(6) -0.0004(7)
C10 0.0174(7) 0.0253(8) 0.0177(7) 0.0049(6) 0.0018(5) 0.0002(6)
C11 0.0213(8) 0.0280(9) 0.0236(8) 0.0089(7) 0.0039(6) 0.0054(6)
C12 0.0252(8) 0.0219(8) 0.0242(8) 0.0048(7) 0.0065(6) 0.0061(6)
C13 0.0205(7) 0.0209(7) 0.0186(7) 0.0014(6) 0.0052(6) 0.0027(6)
C14 0.0138(6) 0.0195(7) 0.0171(7) 0.0037(6) 0.0047(5) -0.0002(5)
C15 0.0266(8) 0.0203(8) 0.0268(9) 0.0010(7) 0.0058(7) -0.0053(6)
C16 0.0218(8) 0.0228(8) 0.0348(10) -0.0100(7) 0.0068(7) -0.0045(6)

loop_
_atom_type_symbol
_atom_type_description
_atom_type_scat_dispersion_real
_atom_type_scat_dispersion_imag
_atom_type_scat_source
C C 0.0033 0.0016 'International Tables Vol C Tables 4.2.6.8 and 6.1.1.4'
H H 0.0000 0.0000 'International Tables Vol C Tables 4.2.6.8 and 6.1.1.4'
N N 0.0061 0.0033 'International Tables Vol C Tables 4.2.6.8 and 6.1.1.4'
Si Si 0.0817 0.0704 'International Tables Vol C Tables 4.2.6.8 and 6.1.1.4'
Pd Pd -0.9988 1.0072 'International Tables Vol C Tables 4.2.6.8 and 6.1.1.4'
Cl Cl 0.1484 0.1585 'International Tables Vol C Tables 4.2.6.8 and 6.1.1.4'

loop_
_geom_angle_atom_site_label_1
_geom_angle_atom_site_label_2
_geom_angle_atom_site_label_3
_geom_angle
N4 Pd1 N2 90.63(5)
N4 Pd1 Cl2 88.01(4)
N2 Pd1 Cl2 175.77(4)
N4 Pd1 Cl1 179.59(4)
N2 Pd1 Cl1 89.26(4)
Cl2 Pd1 Cl1 92.124(15)
N4 Pd1 Si1 76.62(4)
N2 Pd1 Si1 75.25(4)
Cl2 Pd1 Si1 108.297(15)
Cl1 Pd1 Si1 102.967(15)
N3 Si1 N1 109.86(7)
N3 Si1 C15 112.86(8)
N1 Si1 C15 114.35(8)
N3 Si1 C16 105.58(8)
N1 Si1 C16 104.04(8)
C15 Si1 C16 109.42(9)
N3 Si1 Pd1 75.68(5)
N1 Si1 Pd1 75.59(5)
C15 Si1 Pd1 69.75(6)
C16 Si1 Pd1 178.72(7)
C7 N1 C1 105.10(13)
C7 N1 Si1 132.97(11)
C1 N1 Si1 120.90(12)
C7 N2 C6 117.18(14)
C7 N2 Pd1 124.93(11)
C6 N2 Pd1 117.33(11)
C14 N3 C8 104.72(14)
C14 N3 Si1 135.08(12)
C8 N3 Si1 120.18(13)
C14 N4 C13 117.72(14)
C14 N4 Pd1 124.31(11)
C13 N4 Pd1 117.42(11)
C2 C1 N1 111.64(16)
C2 C1 H1 124.2
N1 C1 H1 124.2
C1 C2 C3 106.82(15)
C1 C2 H2 126.6
C3 C2 H2 126.6
C4 C3 C7 118.54(15)
C4 C3 C2 135.09(16)
C7 C3 C2 106.38(14)
C5 C4 C3 117.92(15)
C5 C4 H4 121.0
C3 C4 H4 121.0
C4 C5 C6 120.06(16)
C4 C5 H5 120.0
C6 C5 H5 120.0
N2 C6 C5 122.94(16)
N2 C6 H6 118.5
C5 C6 H6 118.5
N2 C7 N1 126.73(14)
N2 C7 C3 123.24(15)
N1 C7 C3 110.01(14)
C9 C8 N3 112.18(17)
C9 C8 H8 123.9
N3 C8 H8 123.9
C8 C9 C10 106.94(16)
C8 C9 H9 126.5
C10 C9 H9 126.5
C11 C10 C14 118.86(16)
C11 C10 C9 135.08(17)
C14 C10 C9 106.06(16)
C12 C11 C10 117.92(16)
C12 C11 H11 121.0
C10 C11 H11 121.0
C11 C12 C13 120.17(17)
C11 C12 H12 119.9
C13 C12 H12 119.9
N4 C13 C12 122.72(17)
N4 C13 H13 118.6
C12 C13 H13 118.6
N4 C14 N3 127.36(15)
N4 C14 C10 122.54(16)
N3 C14 C10 110.09(15)
Si1 C15 H15A 109.5
Si1 C15 H15B 109.5
H15A C15 H15B 109.5
Si1 C15 H15C 109.5
H15A C15 H15C 109.5
H15B C15 H15C 109.5
Si1 C16 H16A 109.5
Si1 C16 H16B 109.5
H16A C16 H16B 109.5
Si1 C16 H16C 109.5
H16A C16 H16C 109.5
H16B C16 H16C 109.5

loop_
_geom_bond_atom_site_label_1
_geom_bond_atom_site_label_2
_geom_bond_distance
Pd1 N4 2.0152(14)
Pd1 N2 2.0176(13)
Pd1 Cl2 2.3001(4)
Pd1 Cl1 2.3044(4)
Pd1 Si1 3.3428(5)
Si1 N3 1.7936(15)
Si1 N1 1.7966(14)
Si1 C15 1.8541(19)
Si1 C16 1.8548(19)
N1 C7 1.387(2)
N1 C1 1.419(2)
N2 C7 1.341(2)
N2 C6 1.353(2)
N3 C14 1.388(2)
N3 C8 1.417(2)
N4 C14 1.346(2)
N4 C13 1.352(2)
C1 C2 1.365(3)
C1 H1 0.9500
C2 C3 1.430(2)
C2 H2 0.9500
C3 C4 1.393(2)
C3 C7 1.424(2)
C4 C5 1.389(3)
C4 H4 0.9500
C5 C6 1.394(2)
C5 H5 0.9500
C6 H6 0.9500
C8 C9 1.352(3)
C8 H8 0.9500
C9 C10 1.432(3)
C9 H9 0.9500
C10 C11 1.396(3)
C10 C14 1.424(2)
C11 C12 1.386(3)
C11 H11 0.9500
C12 C13 1.396(2)
C12 H12 0.9500
C13 H13 0.9500
C15 H15A 0.9800
C15 H15B 0.9800
C15 H15C 0.9800
C16 H16A 0.9800
C16 H16B 0.9800
C16 H16C 0.9800

loop_
_geom_torsion_atom_site_label_1
_geom_torsion_atom_site_label_2
_geom_torsion_atom_site_label_3
_geom_torsion_atom_site_label_4
_geom_torsion
N4 Pd1 Si1 N3 6.21(6)
N2 Pd1 Si1 N3 100.47(6)
Cl2 Pd1 Si1 N3 -77.12(5)
Cl1 Pd1 Si1 N3 -173.79(5)
N4 Pd1 Si1 N1 -109.10(7)
N2 Pd1 Si1 N1 -14.84(7)
Cl2 Pd1 Si1 N1 167.57(5)
Cl1 Pd1 Si1 N1 70.90(5)
N4 Pd1 Si1 C15 127.64(8)
N2 Pd1 Si1 C15 -138.10(8)
Cl2 Pd1 Si1 C15 44.31(7)
Cl1 Pd1 Si1 C15 -52.36(7)
N3 Si1 N1 C7 -49.15(18)
C15 Si1 N1 C7 78.93(18)
C16 Si1 N1 C7 -161.77(17)
Pd1 Si1 N1 C7 19.49(15)
N3 Si1 N1 C1 117.41(15)
C15 Si1 N1 C1 -114.51(15)
C16 Si1 N1 C1 4.79(17)
Pd1 Si1 N1 C1 -173.95(15)
N4 Pd1 N2 C7 91.37(14)
Cl1 Pd1 N2 C7 -88.23(13)
Si1 Pd1 N2 C7 15.39(12)
N4 Pd1 N2 C6 -97.45(13)
Cl1 Pd1 N2 C6 82.95(12)
Si1 Pd1 N2 C6 -173.43(13)
N1 Si1 N3 C14 63.28(18)
C15 Si1 N3 C14 -65.62(18)
C16 Si1 N3 C14 174.90(16)
Pd1 Si1 N3 C14 -5.30(15)
N1 Si1 N3 C8 -118.23(14)
C15 Si1 N3 C8 112.88(14)
C16 Si1 N3 C8 -6.61(16)
Pd1 Si1 N3 C8 173.20(14)
N2 Pd1 N4 C14 -83.72(13)
Cl2 Pd1 N4 C14 100.29(12)
Si1 Pd1 N4 C14 -9.05(12)
N2 Pd1 N4 C13 105.06(12)
Cl2 Pd1 N4 C13 -70.93(12)
Si1 Pd1 N4 C13 179.74(12)
C7 N1 C1 C2 1.0(2)
Si1 N1 C1 C2 -168.82(14)
N1 C1 C2 C3 0.4(2)
C1 C2 C3 C4 178.8(2)
C1 C2 C3 C7 -1.6(2)
C7 C3 C4 C5 -0.6(2)
C2 C3 C4 C5 178.9(2)
C3 C4 C5 C6 -2.1(3)
C7 N2 C6 C5 0.3(2)
Pd1 N2 C6 C5 -171.53(13)
C4 C5 C6 N2 2.3(3)
C6 N2 C7 N1 178.45(16)
Pd1 N2 C7 N1 -10.4(2)
C6 N2 C7 C3 -3.2(2)
Pd1 N2 C7 C3 167.95(12)
C1 N1 C7 N2 176.44(17)
Si1 N1 C7 N2 -15.5(3)
C1 N1 C7 C3 -2.05(19)
Si1 N1 C7 C3 166.02(14)
C4 C3 C7 N2 3.4(3)
C2 C3 C7 N2 -176.24(16)
C4 C3 C7 N1 -178.00(15)
C2 C3 C7 N1 2.32(19)
C14 N3 C8 C9 0.0(2)
Si1 N3 C8 C9 -178.90(14)
N3 C8 C9 C10 -0.4(2)
C8 C9 C10 C11 -179.9(2)
C8 C9 C10 C14 0.7(2)
C14 C10 C11 C12 -1.0(3)
C9 C10 C11 C12 179.6(2)
C10 C11 C12 C13 1.9(3)
C14 N4 C13 C12 -1.6(2)
Pd1 N4 C13 C12 170.22(13)
C11 C12 C13 N4 -0.6(3)
C13 N4 C14 N3 -178.63(16)
Pd1 N4 C14 N3 10.2(2)
C13 N4 C14 C10 2.5(2)
Pd1 N4 C14 C10 -168.72(12)
C8 N3 C14 N4 -178.56(16)
Si1 N3 C14 N4 0.1(3)
C8 N3 C14 C10 0.46(18)
Si1 N3 C14 C10 179.11(13)
C11 C10 C14 N4 -1.2(2)
C9 C10 C14 N4 178.35(15)
C11 C10 C14 N3 179.75(15)
C9 C10 C14 N3 -0.72(19)
